data_7008503
loop_
_publ_author_name
'Pessoa, J. Costa'
'Correia, I.'
'Galv\~ao, A'
'Gameiro, A.'
'Felix, V.'
'Fiuza, E.'

_publ_section_title
;
 Enantioselectivity in Ni(II) Schiff-base complexes derived from
 amino-acids and (S)-o-N-(N-benzylprolyl)aminobenzophenone: molecular
 structure of several chiral Ni(II) Schiff-base complexes, circular
 dichroism and molecular mechanics studies.
;
_journal_issue 13
_journal_name_full 'Dalton transactions (Cambridge, England : 2003)'
_journal_page_first 2312
_journal_page_last 2321
_journal_paper_doi 10.1039/b503786g
_journal_year 2005
_chemical_formula_sum 'C28 H27 N3 Ni O4'
_chemical_formula_weight 528.29
_chemical_name_systematic
;
?
;
_space_group_IT_number 19
_symmetry_cell_setting orthorhombic
_symmetry_space_group_name_Hall 'P 2ac 2ab'
_symmetry_space_group_name_H-M 'P 21 21 21'
_atom_sites_solution_hydrogens geom
_atom_sites_solution_primary direct
_atom_sites_solution_secondary difmap
_audit_creation_method SHELXL-97
_cell_angle_alpha 90.00
_cell_angle_beta 90.00
_cell_angle_gamma 90.00
_cell_formula_units_Z 4
_cell_length_a 9.564(2)
_cell_length_b 10.1150(10)
_cell_length_c 25.500(7)
_cell_measurement_reflns_used 25
_cell_measurement_temperature 293(2)
_cell_measurement_theta_max 14.0
_cell_measurement_theta_min 10.0
_cell_volume 2466.9(9)
_computing_cell_refinement MOLEN
_computing_data_collection MOLEN
_computing_data_reduction MOLEN
_computing_molecular_graphics ORTEP3
_computing_publication_material WINGX
_computing_structure_refinement 'SHELXL-97 (Sheldrick, 1997)'
_computing_structure_solution SHELXS86
_diffrn_ambient_temperature 293(2)
_diffrn_measured_fraction_theta_full 0.998
_diffrn_measured_fraction_theta_max 0.998
_diffrn_measurement_device_type MACH3
_diffrn_measurement_method omega-2-teta
_diffrn_radiation_monochromator graphite
_diffrn_radiation_source 'fine-focus sealed tube'
_diffrn_radiation_type MoK\a
_diffrn_radiation_wavelength 0.71069
_diffrn_reflns_av_R_equivalents 0.0000
_diffrn_reflns_av_sigmaI/netI 0.0363
_diffrn_reflns_limit_h_max 11
_diffrn_reflns_limit_h_min 0
_diffrn_reflns_limit_k_max 12
_diffrn_reflns_limit_k_min 0
_diffrn_reflns_limit_l_max 0
_diffrn_reflns_limit_l_min -30
_diffrn_reflns_number 2493
_diffrn_reflns_theta_full 24.99
_diffrn_reflns_theta_max 24.99
_diffrn_reflns_theta_min 1.60
_diffrn_standards_decay_% 0.06
_diffrn_standards_number 2
_exptl_absorpt_coefficient_mu 0.827
_exptl_absorpt_correction_T_max 95.6
_exptl_absorpt_correction_T_min 85.5
_exptl_absorpt_correction_type empirical
_exptl_absorpt_process_details psi-scans
_exptl_crystal_colour red/orange
_exptl_crystal_density_diffrn 1.422
_exptl_crystal_density_meas ?
_exptl_crystal_density_method .
_exptl_crystal_description Parallelepiped
_exptl_crystal_F_000 1104
_exptl_crystal_size_max .5
_exptl_crystal_size_mid .4
_exptl_crystal_size_min .3
_refine_diff_density_max 0.409
_refine_diff_density_min -0.357
_refine_diff_density_rms 0.079
_refine_ls_abs_structure_details 'Flack H D (1983), Acta Cryst. A39, 876-881'
_refine_ls_abs_structure_Flack -0.01(4)
_refine_ls_extinction_method none
_refine_ls_goodness_of_fit_ref 1.117
_refine_ls_hydrogen_treatment mixed
_refine_ls_matrix_type full
_refine_ls_number_parameters 337
_refine_ls_number_reflns 2493
_refine_ls_number_restraints 0
_refine_ls_restrained_S_all 1.117
_refine_ls_R_factor_all 0.0847
_refine_ls_R_factor_gt 0.0529
_refine_ls_shift/su_max 0.000
_refine_ls_shift/su_mean 0.000
_refine_ls_structure_factor_coef Fsqd
_refine_ls_weighting_details 'calc w=1/[\s^2^(Fo^2^)+(0.0721P)^2^+2.8991P] where P=(Fo^2^+2Fc^2^)/3'
_refine_ls_weighting_scheme calc
_refine_ls_wR_factor_gt 0.1249
_refine_ls_wR_factor_ref 0.1571
_reflns_number_gt 1862
_reflns_number_total 2493
_reflns_threshold_expression >2sigma(I)
_cod_data_source_file b503786g.txt
_cod_data_source_block BBPIM
_cod_depositor_comments
;
The following automatic conversions were performed:
'_symmetry_cell_setting' value 'Orthorhombic' changed to 'orthorhombic'
according to '/home/saulius/struct/CIF-dictionaries/cif_core.dic'
dictionary named 'cif_core.dic' version 2.4.1 from 2010-06-29.

Automatic conversion script
Id: cif_fix_enum 1527 2010-12-29 10:47:43Z saulius 
;
_cod_original_sg_symbol_H-M P212121
_cod_database_code 7008503

loop_
_symmetry_equiv_pos_as_xyz
'x, y, z'
'x+1/2, -y+1/2, -z'
'-x, y+1/2, -z+1/2'
'-x+1/2, -y, z+1/2'

loop_
_atom_site_label
_atom_site_type_symbol
_atom_site_fract_x
_atom_site_fract_y
_atom_site_fract_z
_atom_site_U_iso_or_equiv
_atom_site_adp_type
_atom_site_occupancy
_atom_site_symmetry_multiplicity
_atom_site_calc_flag
_atom_site_refinement_flags
_atom_site_disorder_assembly
_atom_site_disorder_group
Ni Ni 0.12928(12) 0.14395(9) 0.10018(4) 0.0500(3) Uani 1 1 d . . .
N1 N 0.1691(7) 0.0421(6) 0.0426(2) 0.0442(16) Uani 1 1 d . . .
N2 N 0.1083(8) 0.0006(6) 0.1442(2) 0.0453(16) Uani 1 1 d . . .
O2 O 0.1477(10) 0.2891(5) 0.0553(2) 0.081(2) Uani 1 1 d . . .
N3 N 0.0835(9) 0.2538(7) 0.1600(3) 0.061(2) Uani 1 1 d . . .
O1 O -0.0272(7) -0.0545(7) 0.2163(2) 0.0733(19) Uani 1 1 d . . .
C1 C 0.0251(9) 0.0265(8) 0.1865(3) 0.049(2) Uani 1 1 d . . .
C2 C -0.0133(9) 0.1696(9) 0.1920(3) 0.058(2) Uani 1 1 d . . .
H2 H -0.0063 0.1954 0.2290 0.069 Uiso 1 1 calc R . .
C3 C -0.1601(11) 0.2016(13) 0.1718(4) 0.091(4) Uani 1 1 d . . .
H3A H -0.2211 0.2279 0.2003 0.109 Uiso 1 1 calc R . .
H3B H -0.2007 0.1257 0.1542 0.109 Uiso 1 1 calc R . .
C4 C -0.1382(15) 0.3172(13) 0.1329(4) 0.106(5) Uani 1 1 d . . .
H4A H -0.1397 0.2857 0.0970 0.127 Uiso 1 1 calc R . .
H4B H -0.2104 0.3836 0.1372 0.127 Uiso 1 1 calc R . .
C5 C 0.0016(15) 0.3724(10) 0.1463(4) 0.091(4) Uani 1 1 d . . .
H5A H 0.0424 0.4183 0.1166 0.109 Uiso 1 1 calc R . .
H5B H -0.0044 0.4328 0.1758 0.109 Uiso 1 1 calc R . .
C6 C 0.2142(13) 0.2965(10) 0.1881(3) 0.073(3) Uani 1 1 d . . .
H6A H 0.2677 0.3530 0.1648 0.088 Uiso 1 1 calc R . .
H6B H 0.1875 0.3492 0.2182 0.088 Uiso 1 1 calc R . .
C7 C 0.3057(12) 0.1886(10) 0.2062(4) 0.072(3) Uani 1 1 d . . .
C8 C 0.2990(14) 0.1404(16) 0.2567(5) 0.108(4) Uani 1 1 d . . .
H8 H 0.2373 0.1784 0.2805 0.130 Uiso 1 1 calc R . .
C9 C 0.384(2) 0.035(3) 0.2727(9) 0.194(13) Uani 1 1 d . . .
H9 H 0.3800 -0.0031 0.3058 0.233 Uiso 1 1 calc R . .
C10 C 0.474(4) -0.005(4) 0.2344(19) 0.25(3) Uani 1 1 d . . .
H10 H 0.5306 -0.0760 0.2439 0.298 Uiso 1 1 calc R . .
C11 C 0.493(4) 0.035(4) 0.1886(13) 0.21(2) Uani 1 1 d . . .
H11 H 0.5603 -0.0015 0.1667 0.256 Uiso 1 1 calc R . .
C12 C 0.4065(14) 0.1412(17) 0.1722(7) 0.130(6) Uani 1 1 d . . .
H12 H 0.4174 0.1782 0.1391 0.156 Uiso 1 1 calc R . .
O3 O 0.1308(15) 0.3455(8) -0.0272(3) 0.143(4) Uani 1 1 d . . .
C13 C 0.1419(18) 0.2584(11) 0.0055(4) 0.089(4) Uani 1 1 d . . .
C14 C 0.1351(11) 0.1157(8) -0.0055(3) 0.057(2) Uani 1 1 d . A .
H14 H 0.2015 0.0928 -0.0333 0.068 Uiso 1 1 calc R . .
C15 C -0.0158(17) 0.0804(15) -0.0230(5) 0.110(5) Uani 1 1 d . . .
H15A H -0.0242 -0.0147 -0.0267 0.132 Uiso 0.398(19) 1 calc PR A 1
H15B H -0.0814 0.1089 0.0038 0.132 Uiso 0.398(19) 1 calc PR A 1
H15C H -0.0500 0.1475 -0.0470 0.132 Uiso 0.602(19) 1 calc PR A 2
H15D H -0.0152 -0.0036 -0.0413 0.132 Uiso 0.602(19) 1 calc PR A 2
O15A O -0.049(3) 0.141(3) -0.0705(7) 0.129(11) Uani 0.398(19) 1 d P A 1
H15E H 0.0145 0.1906 -0.0792 0.155 Uiso 0.398(19) 1 calc PR A 1
O15B O -0.094(2) 0.073(5) 0.0151(14) 0.34(3) Uani 0.602(19) 1 d P A 2
H15F H -0.1599 0.1245 0.0112 0.412 Uiso 0.602(19) 1 calc PR A 2
C19 C 0.2168(8) -0.0769(7) 0.0415(3) 0.0433(18) Uani 1 1 d . . .
C20 C 0.2536(8) -0.1416(9) -0.0097(3) 0.0456(17) Uani 1 1 d . . .
C21 C 0.3719(10) -0.1041(7) -0.0376(3) 0.055(2) Uani 1 1 d . . .
H21 H 0.4269 -0.0345 -0.0256 0.066 Uiso 1 1 calc R . .
C22 C 0.4083(12) -0.1701(9) -0.0833(3) 0.073(3) Uani 1 1 d . . .
H22 H 0.4881 -0.1455 -0.1018 0.087 Uiso 1 1 calc R . .
C23 C 0.3267(13) -0.2712(11) -0.1011(3) 0.083(3) Uani 1 1 d . . .
H23 H 0.3497 -0.3138 -0.1323 0.100 Uiso 1 1 calc R . .
C24 C 0.2098(13) -0.3107(12) -0.0732(4) 0.088(4) Uani 1 1 d . . .
H24 H 0.1559 -0.3815 -0.0847 0.106 Uiso 1 1 calc R . .
C25 C 0.1746(11) -0.2435(11) -0.0279(4) 0.081(3) Uani 1 1 d . . .
H25 H 0.0950 -0.2685 -0.0094 0.098 Uiso 1 1 calc R . .
C26 C 0.2344(8) -0.1541(8) 0.0898(3) 0.0458(18) Uani 1 1 d . . .
C27 C 0.1765(8) -0.1192(7) 0.1386(3) 0.0423(18) Uani 1 1 d . . .
C28 C 0.1998(11) -0.2043(8) 0.1801(3) 0.060(2) Uani 1 1 d . . .
H28 H 0.1630 -0.1824 0.2127 0.073 Uiso 1 1 calc R . .
C29 C 0.2740(12) -0.3185(9) 0.1756(4) 0.077(3) Uani 1 1 d . . .
H29 H 0.2856 -0.3729 0.2047 0.092 Uiso 1 1 calc R . .
C30 C 0.3316(12) -0.3538(11) 0.1284(4) 0.085(3) Uani 1 1 d . . .
H30 H 0.3832 -0.4313 0.1250 0.102 Uiso 1 1 calc R . .
C31 C 0.3110(10) -0.2722(9) 0.0865(3) 0.062(2) Uani 1 1 d . . .
H31 H 0.3494 -0.2958 0.0543 0.075 Uiso 1 1 calc R . .

loop_
_atom_site_aniso_label
_atom_site_aniso_U_11
_atom_site_aniso_U_22
_atom_site_aniso_U_33
_atom_site_aniso_U_23
_atom_site_aniso_U_13
_atom_site_aniso_U_12
Ni 0.0741(7) 0.0361(4) 0.0397(5) -0.0007(4) 0.0048(5) -0.0016(6)
N1 0.047(4) 0.045(3) 0.040(3) -0.004(3) 0.001(3) -0.004(3)
N2 0.056(4) 0.041(3) 0.040(3) -0.005(3) 0.005(3) -0.009(3)
O2 0.137(7) 0.037(3) 0.068(4) 0.004(3) 0.012(5) 0.001(4)
N3 0.091(6) 0.037(3) 0.054(4) -0.005(3) 0.002(4) 0.006(4)
O1 0.093(5) 0.066(4) 0.061(4) 0.005(3) 0.030(4) -0.013(4)
C1 0.052(5) 0.053(5) 0.042(4) -0.008(4) -0.004(4) -0.002(4)
C2 0.069(6) 0.063(6) 0.041(4) -0.004(4) 0.001(4) 0.007(5)
C3 0.082(8) 0.114(9) 0.077(7) -0.026(7) -0.016(6) 0.021(7)
C4 0.125(11) 0.124(11) 0.069(6) 0.008(7) -0.021(7) 0.072(10)
C5 0.158(12) 0.060(6) 0.055(5) 0.000(5) -0.006(7) 0.041(8)
C6 0.114(8) 0.058(5) 0.049(5) -0.021(4) 0.007(6) -0.028(6)
C7 0.073(6) 0.058(6) 0.083(7) -0.012(5) -0.007(6) -0.023(5)
C8 0.104(9) 0.132(11) 0.088(8) 0.010(9) -0.041(7) -0.041(11)
C9 0.141(17) 0.21(3) 0.23(2) 0.13(2) -0.124(19) -0.088(18)
C10 0.10(2) 0.127(19) 0.52(8) -0.08(5) -0.08(5) 0.008(18)
C11 0.083(14) 0.23(5) 0.32(4) -0.17(4) -0.02(3) 0.00(2)
C12 0.069(8) 0.148(13) 0.172(14) -0.108(13) 0.000(9) -0.012(10)
O3 0.268(13) 0.079(5) 0.083(5) 0.022(5) 0.012(8) -0.001(10)
C13 0.151(12) 0.059(5) 0.056(5) 0.019(5) 0.001(7) -0.018(8)
C14 0.073(6) 0.052(5) 0.046(4) 0.007(3) 0.006(5) 0.010(5)
C15 0.123(12) 0.119(10) 0.088(8) 0.025(8) -0.035(8) 0.007(10)
O15A 0.20(3) 0.116(19) 0.067(13) -0.018(12) -0.069(16) 0.054(19)
O15B 0.112(18) 0.62(7) 0.30(3) 0.31(4) -0.09(2) -0.11(3)
C19 0.041(4) 0.044(4) 0.045(4) -0.001(3) -0.003(4) -0.004(4)
C20 0.046(4) 0.051(4) 0.040(4) 0.003(4) 0.001(3) 0.004(4)
C21 0.057(5) 0.048(4) 0.059(4) 0.006(4) 0.020(5) 0.012(5)
C22 0.094(8) 0.064(6) 0.060(5) 0.011(5) 0.030(5) 0.032(6)
C23 0.130(10) 0.089(7) 0.030(4) -0.010(5) 0.014(6) 0.031(7)
C24 0.101(8) 0.099(9) 0.065(6) -0.033(6) 0.007(6) -0.006(7)
C25 0.062(6) 0.095(8) 0.087(7) -0.039(6) 0.016(5) -0.013(6)
C26 0.047(4) 0.046(4) 0.045(4) 0.000(4) 0.002(3) -0.001(4)
C27 0.052(4) 0.039(4) 0.036(3) -0.004(3) -0.004(3) -0.007(4)
C28 0.088(7) 0.051(5) 0.042(4) 0.006(4) -0.003(5) -0.003(5)
C29 0.106(8) 0.056(6) 0.069(6) 0.017(5) -0.009(6) 0.020(6)
C30 0.115(9) 0.059(5) 0.082(6) 0.005(6) 0.002(6) 0.036(7)
C31 0.077(6) 0.055(5) 0.055(5) -0.008(4) 0.001(5) 0.016(5)

loop_
_atom_type_symbol
_atom_type_description
_atom_type_scat_dispersion_real
_atom_type_scat_dispersion_imag
_atom_type_scat_source
Ni Ni 0.2850 1.1130 'International Tables Vol C Tables 4.2.6.8 and 6.1.1.4'
N N 0.0040 0.0030 'International Tables Vol C Tables 4.2.6.8 and 6.1.1.4'
O O 0.0080 0.0060 'International Tables Vol C Tables 4.2.6.8 and 6.1.1.4'
C C 0.0020 0.0020 'International Tables Vol C Tables 4.2.6.8 and 6.1.1.4'
H H 0.0000 0.0000 'International Tables Vol C Tables 4.2.6.8 and 6.1.1.4'

loop_
_geom_angle_atom_site_label_1
_geom_angle_atom_site_label_2
_geom_angle_atom_site_label_3
_geom_angle
_geom_angle_site_symmetry_1
_geom_angle_site_symmetry_3
_geom_angle_publ_flag
N1 Ni N2 93.9(3) . . ?
N1 Ni O2 86.1(3) . . ?
N2 Ni O2 179.1(4) . . ?
N1 Ni N3 178.5(3) . . ?
N2 Ni N3 87.0(3) . . ?
O2 Ni N3 93.0(3) . . ?
C19 N1 C14 122.2(6) . . ?
C19 N1 Ni 128.0(6) . . ?
C14 N1 Ni 109.7(5) . . ?
C1 N2 C27 121.6(6) . . ?
C1 N2 Ni 113.1(5) . . ?
C27 N2 Ni 125.1(5) . . ?
C13 O2 Ni 113.8(6) . . ?
C5 N3 C2 105.3(8) . . ?
C5 N3 C6 108.7(8) . . ?
C2 N3 C6 114.7(7) . . ?
C5 N3 Ni 113.6(6) . . ?
C2 N3 Ni 104.0(5) . . ?
C6 N3 Ni 110.6(6) . . ?
O1 C1 N2 126.8(8) . . ?
O1 C1 C2 119.2(7) . . ?
N2 C1 C2 113.7(7) . . ?
N3 C2 C1 110.2(7) . . ?
N3 C2 C3 105.3(8) . . ?
C1 C2 C3 113.3(8) . . ?
C2 C3 C4 104.5(9) . . ?
C5 C4 C3 104.9(8) . . ?
N3 C5 C4 103.1(9) . . ?
C7 C6 N3 115.5(7) . . ?
C8 C7 C12 119.7(14) . . ?
C8 C7 C6 121.8(12) . . ?
C12 C7 C6 118.4(13) . . ?
C7 C8 C9 120.9(17) . . ?
C10 C9 C8 113(3) . . ?
C11 C10 C9 131(5) . . ?
C10 C11 C12 116(4) . . ?
C7 C12 C11 119(2) . . ?
O3 C13 O2 119.8(10) . . ?
O3 C13 C14 125.1(10) . . ?
O2 C13 C14 114.8(8) . . ?
N1 C14 C13 109.1(7) . . ?
N1 C14 C15 109.2(8) . . ?
C13 C14 C15 108.7(11) . . ?
O15B C15 O15A 125(2) . . ?
O15B C15 C14 110.7(17) . . ?
O15A C15 C14 111.2(16) . . ?
N1 C19 C26 121.3(7) . . ?
N1 C19 C20 120.6(7) . . ?
C26 C19 C20 118.1(7) . . ?
C25 C20 C21 119.1(8) . . ?
C25 C20 C19 119.7(7) . . ?
C21 C20 C19 121.1(8) . . ?
C22 C21 C20 120.2(9) . . ?
C23 C22 C21 119.7(9) . . ?
C22 C23 C24 120.5(9) . . ?
C25 C24 C23 119.0(11) . . ?
C20 C25 C24 121.5(10) . . ?
C31 C26 C27 118.2(7) . . ?
C31 C26 C19 117.5(7) . . ?
C27 C26 C19 124.4(7) . . ?
C28 C27 N2 122.9(7) . . ?
C28 C27 C26 117.2(7) . . ?
N2 C27 C26 119.7(7) . . ?
C29 C28 C27 123.3(9) . . ?
C28 C29 C30 120.3(9) . . ?
C31 C30 C29 118.1(9) . . ?
C30 C31 C26 122.9(8) . . ?

loop_
_geom_bond_atom_site_label_1
_geom_bond_atom_site_label_2
_geom_bond_distance
_geom_bond_site_symmetry_2
_geom_bond_publ_flag
Ni N1 1.834(6) . ?
Ni N2 1.845(6) . ?
Ni O2 1.869(6) . ?
Ni N3 1.938(7) . ?
N1 C19 1.288(10) . ?
N1 C14 1.471(10) . ?
N2 C1 1.365(10) . ?
N2 C27 1.383(9) . ?
O2 C13 1.310(12) . ?
N3 C5 1.474(12) . ?
N3 C2 1.499(11) . ?
N3 C6 1.504(13) . ?
O1 C1 1.225(10) . ?
C1 C2 1.500(12) . ?
C2 C3 1.531(13) . ?
C3 C4 1.548(16) . ?
C4 C5 1.489(18) . ?
C6 C7 1.472(15) . ?
C7 C8 1.380(15) . ?
C7 C12 1.382(16) . ?
C8 C9 1.40(2) . ?
C9 C10 1.36(4) . ?
C10 C11 1.25(6) . ?
C11 C12 1.42(4) . ?
O3 C13 1.217(12) . ?
C13 C14 1.473(14) . ?
C14 C15 1.552(17) . ?
C15 O15B 1.23(3) . ?
C15 O15A 1.40(2) . ?
C19 C26 1.468(10) . ?
C19 C20 1.503(10) . ?
C20 C25 1.359(12) . ?
C20 C21 1.389(11) . ?
C21 C22 1.387(11) . ?
C22 C23 1.365(14) . ?
C23 C24 1.384(15) . ?
C24 C25 1.383(13) . ?
C26 C31 1.404(12) . ?
C26 C27 1.407(10) . ?
C27 C28 1.381(10) . ?
C28 C29 1.361(13) . ?
C29 C30 1.372(13) . ?
C30 C31 1.364(12) . ?

loop_
_geom_torsion_atom_site_label_1
_geom_torsion_atom_site_label_2
_geom_torsion_atom_site_label_3
_geom_torsion_atom_site_label_4
_geom_torsion
_geom_torsion_site_symmetry_1
_geom_torsion_site_symmetry_2
_geom_torsion_site_symmetry_3
_geom_torsion_site_symmetry_4
_geom_torsion_publ_flag
N2 Ni N1 C19 -22.7(7) . . . . ?
O2 Ni N1 C19 158.2(7) . . . . ?
N3 Ni N1 C19 -149(12) . . . . ?
N2 Ni N1 C14 156.0(6) . . . . ?
O2 Ni N1 C14 -23.1(6) . . . . ?
N3 Ni N1 C14 29(12) . . . . ?
N1 Ni N2 C1 -155.4(6) . . . . ?
O2 Ni N2 C1 -65(19) . . . . ?
N3 Ni N2 C1 23.4(6) . . . . ?
N1 Ni N2 C27 29.4(7) . . . . ?
O2 Ni N2 C27 120(18) . . . . ?
N3 Ni N2 C27 -151.8(7) . . . . ?
N1 Ni O2 C13 16.7(10) . . . . ?
N2 Ni O2 C13 -74(19) . . . . ?
N3 Ni O2 C13 -162.1(10) . . . . ?
N1 Ni N3 C5 -18(13) . . . . ?
N2 Ni N3 C5 -144.7(8) . . . . ?
O2 Ni N3 C5 34.4(8) . . . . ?
N1 Ni N3 C2 96(12) . . . . ?
N2 Ni N3 C2 -30.8(5) . . . . ?
O2 Ni N3 C2 148.3(6) . . . . ?
N1 Ni N3 C6 -140(12) . . . . ?
N2 Ni N3 C6 92.8(6) . . . . ?
O2 Ni N3 C6 -88.1(6) . . . . ?
C27 N2 C1 O1 -19.0(13) . . . . ?
Ni N2 C1 O1 165.6(7) . . . . ?
C27 N2 C1 C2 166.9(7) . . . . ?
Ni N2 C1 C2 -8.5(9) . . . . ?
C5 N3 C2 C1 152.3(7) . . . . ?
C6 N3 C2 C1 -88.2(9) . . . . ?
Ni N3 C2 C1 32.6(8) . . . . ?
C5 N3 C2 C3 29.7(9) . . . . ?
C6 N3 C2 C3 149.2(8) . . . . ?
Ni N3 C2 C3 -90.0(7) . . . . ?
O1 C1 C2 N3 168.0(7) . . . . ?
N2 C1 C2 N3 -17.4(10) . . . . ?
O1 C1 C2 C3 -74.3(11) . . . . ?
N2 C1 C2 C3 100.3(9) . . . . ?
N3 C2 C3 C4 -6.6(10) . . . . ?
C1 C2 C3 C4 -127.1(9) . . . . ?
C2 C3 C4 C5 -18.5(11) . . . . ?
C2 N3 C5 C4 -41.7(9) . . . . ?
C6 N3 C5 C4 -165.0(8) . . . . ?
Ni N3 C5 C4 71.5(9) . . . . ?
C3 C4 C5 N3 36.9(10) . . . . ?
C5 N3 C6 C7 177.9(9) . . . . ?
C2 N3 C6 C7 60.5(10) . . . . ?
Ni N3 C6 C7 -56.7(9) . . . . ?
N3 C6 C7 C8 -95.8(11) . . . . ?
N3 C6 C7 C12 88.4(11) . . . . ?
C12 C7 C8 C9 -6.2(18) . . . . ?
C6 C7 C8 C9 178.1(12) . . . . ?
C7 C8 C9 C10 3(3) . . . . ?
C8 C9 C10 C11 1(7) . . . . ?
C9 C10 C11 C12 -1(8) . . . . ?
C8 C7 C12 C11 6(2) . . . . ?
C6 C7 C12 C11 -178.6(18) . . . . ?
C10 C11 C12 C7 -2(5) . . . . ?
Ni O2 C13 O3 168.6(13) . . . . ?
Ni O2 C13 C14 -5.3(17) . . . . ?
C19 N1 C14 C13 -156.1(10) . . . . ?
Ni N1 C14 C13 25.2(11) . . . . ?
C19 N1 C14 C15 85.3(10) . . . . ?
Ni N1 C14 C15 -93.5(8) . . . . ?
O3 C13 C14 N1 173.5(15) . . . . ?
O2 C13 C14 N1 -13.0(18) . . . . ?
O3 C13 C14 C15 -67.5(19) . . . . ?
O2 C13 C14 C15 106.0(14) . . . . ?
N1 C14 C15 O15B 41(3) . . . . ?
C13 C14 C15 O15B -78(3) . . . . ?
N1 C14 C15 O15A -175.9(14) . . . . ?
C13 C14 C15 O15A 65.2(17) . . . . ?
C14 N1 C19 C26 -172.7(7) . . . . ?
Ni N1 C19 C26 5.9(11) . . . . ?
C14 N1 C19 C20 6.1(11) . . . . ?
Ni N1 C19 C20 -175.3(5) . . . . ?
N1 C19 C20 C25 -110.9(10) . . . . ?
C26 C19 C20 C25 68.0(11) . . . . ?
N1 C19 C20 C21 72.8(10) . . . . ?
C26 C19 C20 C21 -108.4(9) . . . . ?
C25 C20 C21 C22 0.0(13) . . . . ?
C19 C20 C21 C22 176.4(8) . . . . ?
C20 C21 C22 C23 0.7(13) . . . . ?
C21 C22 C23 C24 -1.7(15) . . . . ?
C22 C23 C24 C25 2.1(17) . . . . ?
C21 C20 C25 C24 0.4(15) . . . . ?
C19 C20 C25 C24 -176.1(10) . . . . ?
C23 C24 C25 C20 -1.4(18) . . . . ?
N1 C19 C26 C31 -168.2(8) . . . . ?
C20 C19 C26 C31 13.0(11) . . . . ?
N1 C19 C26 C27 13.6(12) . . . . ?
C20 C19 C26 C27 -165.3(7) . . . . ?
C1 N2 C27 C28 -19.2(12) . . . . ?
Ni N2 C27 C28 155.6(7) . . . . ?
C1 N2 C27 C26 165.4(7) . . . . ?
Ni N2 C27 C26 -19.7(10) . . . . ?
C31 C26 C27 C28 0.2(12) . . . . ?
C19 C26 C27 C28 178.4(8) . . . . ?
C31 C26 C27 N2 175.8(7) . . . . ?
C19 C26 C27 N2 -6.0(12) . . . . ?
N2 C27 C28 C29 -176.0(9) . . . . ?
C26 C27 C28 C29 -0.5(14) . . . . ?
C27 C28 C29 C30 0.8(17) . . . . ?
C28 C29 C30 C31 -0.7(17) . . . . ?
C29 C30 C31 C26 0.3(17) . . . . ?
C27 C26 C31 C30 0.0(14) . . . . ?
C19 C26 C31 C30 -178.4(9) . . . . ?
